data_1547331
loop_
_publ_author_name
'Heng-Yun Ye'
'Wei-Qiang Liao'
'Qionghua Zhou'
'Yi Zhang'
'Jinlan Wang'
'Yu-Meng You'
'Jin-Yun Wang'
'Zhong-Ning Chen'
'Peng-Fei Li'
'Da-Wei Fu'
'Songping D. Huang'
'and Ren-Gen Xiong'

_publ_section_title
;
 Dielectric and ferroelectric sensing based on molecular recognition in
 Cu(1,10-phenlothroline)2SeO4.(diol) systems
;
_journal_name_full 'Nature Communications'
_journal_page_first 14551
_journal_paper_doi 10.1038/ncomms14551
_journal_volume 8
_journal_year 2017
_chemical_formula_sum 'C27 H24 Cu N4 O6 Se'
_chemical_formula_weight 643.00
_space_group_crystal_system monoclinic
_space_group_IT_number 9
_space_group_name_Hall 'C -2yc'
_space_group_name_H-M_alt 'C 1 c 1'
_symmetry_space_group_name_Hall 'C -2yc'
_symmetry_space_group_name_H-M 'C 1 c 1'
_atom_sites_solution_hydrogens mixed
_cell_angle_alpha 90
_cell_angle_beta 123.367(12)
_cell_angle_gamma 90
_cell_formula_units_Z 4
_cell_length_a 17.551(18)
_cell_length_b 13.247(11)
_cell_length_c 13.266(13)
_cell_measurement_reflns_used 3533
_cell_measurement_temperature 253(2)
_cell_measurement_theta_max 27.5943
_cell_measurement_theta_min 3.2384
_cell_volume 2576(4)
_computing_structure_refinement 'SHELXL-2014/7 (Sheldrick, 2014)'
_diffrn_ambient_temperature 253(2)
_diffrn_measured_fraction_theta_full 0.995
_diffrn_measured_fraction_theta_max 0.996
_diffrn_measurement_device_type 'Rigaku saturn 724'
_diffrn_radiation_type MoK\a
_diffrn_radiation_wavelength 0.71073
_diffrn_reflns_av_R_equivalents 0.0486
_diffrn_reflns_av_unetI/netI 0.0838
_diffrn_reflns_Laue_measured_fraction_full 0.995
_diffrn_reflns_Laue_measured_fraction_max 0.996
_diffrn_reflns_limit_h_max 22
_diffrn_reflns_limit_h_min -22
_diffrn_reflns_limit_k_max 17
_diffrn_reflns_limit_k_min -17
_diffrn_reflns_limit_l_max 17
_diffrn_reflns_limit_l_min -17
_diffrn_reflns_number 13738
_diffrn_reflns_point_group_measured_fraction_full 0.995
_diffrn_reflns_point_group_measured_fraction_max 0.996
_diffrn_reflns_theta_full 25.242
_diffrn_reflns_theta_max 27.505
_diffrn_reflns_theta_min 3.239
_exptl_absorpt_coefficient_mu 2.312
_exptl_absorpt_correction_T_max 1.0000
_exptl_absorpt_correction_T_min 0.7618
_exptl_absorpt_correction_type multi-scan
_exptl_crystal_colour blue
_exptl_crystal_density_diffrn 1.658
_exptl_crystal_description block
_exptl_crystal_F_000 1300
_exptl_crystal_size_max 0.32
_exptl_crystal_size_mid 0.28
_exptl_crystal_size_min 0.25
_refine_diff_density_max 0.960
_refine_diff_density_min -1.019
_refine_diff_density_rms 0.110
_refine_ls_abs_structure_details
;
 Flack x determined using 1639 quotients [(I+)-(I-)]/[(I+)+(I-)]
 (Parsons, Flack and Wagner, Acta Cryst. B69 (2013) 249-259).
;
_refine_ls_abs_structure_Flack -0.041(12)
_refine_ls_extinction_coef .
_refine_ls_extinction_method none
_refine_ls_goodness_of_fit_ref 1.050
_refine_ls_hydrogen_treatment constr
_refine_ls_matrix_type full
_refine_ls_number_parameters 363
_refine_ls_number_reflns 5844
_refine_ls_number_restraints 9
_refine_ls_restrained_S_all 1.050
_refine_ls_R_factor_all 0.0622
_refine_ls_R_factor_gt 0.0500
_refine_ls_shift/su_max 0.001
_refine_ls_shift/su_mean 0.000
_refine_ls_structure_factor_coef Fsqd
_refine_ls_weighting_details 'w=1/[\s^2^(Fo^2^)+(0.0692P)^2^] where P=(Fo^2^+2Fc^2^)/3'
_refine_ls_weighting_scheme calc
_refine_ls_wR_factor_gt 0.1260
_refine_ls_wR_factor_ref 0.1377
_reflns_Friedel_coverage 0.998
_reflns_Friedel_fraction_full 0.996
_reflns_Friedel_fraction_max 0.996
_reflns_number_gt 4659
_reflns_number_total 5844
_reflns_threshold_expression 'I > 2\s(I)'
_cod_data_source_file ncomms14551-s8.cif
_cod_data_source_block propane-1-2-diol-T253K
_cod_depositor_comments
;
The following automatic conversions were performed:

'_exptl_absorpt_correction_type' value 'Multi-scan' changed to
'multi-scan' according to the built-in table from CIF Core dictionary
named 'cif_core.dic' version 2.4.1 from 2010-06-29.

Automatic conversion script
Id: cif_fix_values 5376 2017-05-30 11:51:03Z andrius 
;
_cod_database_code 1547331
_shelx_space_group_comment
;
The symmetry employed for this shelxl refinement is uniquely defined
by the following loop, which should always be used as a source of
symmetry information in preference to the above space-group names.
They are only intended as comments.
;

loop_
_space_group_symop_operation_xyz
'x, y, z'
'x, -y, z+1/2'
'x+1/2, y+1/2, z'
'x+1/2, -y+1/2, z+1/2'

loop_
_atom_site_label
_atom_site_type_symbol
_atom_site_fract_x
_atom_site_fract_y
_atom_site_fract_z
_atom_site_U_iso_or_equiv
_atom_site_adp_type
_atom_site_occupancy
_atom_site_site_symmetry_order
_atom_site_calc_flag
_atom_site_refinement_flags_posn
_atom_site_refinement_flags_adp
_atom_site_refinement_flags_occupancy
_atom_site_disorder_assembly
_atom_site_disorder_group
Cu1 Cu 0.15264(8) 0.70358(6) 0.29600(11) 0.0240(2) Uani 1 1 d . . . . .
Se1 Se 0.14181(6) 0.45766(8) 0.31049(7) 0.0200(3) Uani 0.831(4) 1 d . . P A 1
Se1' Se 0.1582(4) 0.4574(4) 0.2779(6) 0.0200(3) Uani 0.169(4) 1 d . . P A 2
O1 O 0.2343(5) 0.4037(6) 0.3359(7) 0.0417(19) Uani 1 1 d . . . . .
O2 O 0.1501(6) 0.4813(7) 0.4369(6) 0.0323(16) Uani 0.831(4) 1 d . . P A 1
O2' O 0.148(3) 0.480(3) 0.150(3) 0.0323(16) Uani 0.169(4) 1 d . . P A 2
O3 O 0.1239(7) 0.5639(6) 0.2335(7) 0.0359(18) Uani 0.831(4) 1 d . . P A 1
O3' O 0.174(3) 0.573(3) 0.350(4) 0.0359(18) Uani 0.169(4) 1 d . . P A 2
O4 O 0.0541(4) 0.3861(5) 0.2251(6) 0.0323(15) Uani 1 1 d . . . . .
C1 C 0.0492(7) 0.8302(9) 0.0493(9) 0.039(2) Uani 1 1 d . . . . .
H1A H 0.0935 0.8110 0.0350 0.046 Uiso 1 1 calc R U . . .
C2 C -0.0240(9) 0.8981(9) -0.0347(11) 0.044(3) Uani 1 1 d . . . . .
H2A H -0.0282 0.9179 -0.1049 0.053 Uiso 1 1 calc R U . . .
C3 C -0.0845(9) 0.9320(9) -0.0128(10) 0.041(3) Uani 1 1 d . . . . .
H3A H -0.1284 0.9786 -0.0649 0.050 Uiso 1 1 calc R U . . .
C4 C -0.0826(7) 0.8976(8) 0.0898(9) 0.030(2) Uani 1 1 d . . . . .
C5 C -0.1444(8) 0.9275(8) 0.1222(11) 0.039(3) Uani 1 1 d . . . . .
H5A H -0.1888 0.9750 0.0740 0.047 Uiso 1 1 calc R U . . .
C6 C -0.1424(7) 0.8910(9) 0.2187(11) 0.037(3) Uani 1 1 d . . . . .
H6A H -0.1855 0.9111 0.2347 0.045 Uiso 1 1 calc R U . . .
C7 C -0.0715(7) 0.8201(8) 0.2962(9) 0.028(2) Uani 1 1 d . . . . .
C8 C -0.0661(7) 0.7769(8) 0.3980(9) 0.031(2) Uani 1 1 d . . . . .
H8A H -0.1082 0.7933 0.4172 0.038 Uiso 1 1 calc R U . . .
C9 C 0.0054(8) 0.7081(8) 0.4689(10) 0.035(2) Uani 1 1 d . . . . .
H9A H 0.0128 0.6807 0.5383 0.042 Uiso 1 1 calc R U . . .
C10 C 0.0648(8) 0.6812(8) 0.4347(10) 0.036(2) Uani 1 1 d . . . . .
H10A H 0.1094 0.6331 0.4806 0.043 Uiso 1 1 calc R U . . .
C11 C -0.0052(6) 0.7907(6) 0.2713(8) 0.0228(18) Uani 1 1 d . . . . .
C12 C -0.0105(6) 0.8279(7) 0.1678(8) 0.0219(17) Uani 1 1 d . . . . .
C13 C 0.2581(7) 0.8293(8) 0.5371(9) 0.035(2) Uani 1 1 d . . . . .
H13A H 0.2182 0.8032 0.5559 0.042 Uiso 1 1 calc R U . . .
C14 C 0.3709(6) 0.8190(8) 0.2859(9) 0.030(2) Uani 1 1 d . . . . .
C74 C 0.3227(8) 0.8979(10) 0.6162(10) 0.042(3) Uani 1 1 d . . . . .
H14A H 0.3237 0.9201 0.6834 0.051 Uiso 1 1 calc R U . . .
C15 C 0.3853(8) 0.9325(8) 0.5932(10) 0.035(2) Uani 1 1 d . . . . .
H15A H 0.4299 0.9785 0.6452 0.042 Uiso 1 1 calc R U . . .
C16 C 0.3816(7) 0.8981(8) 0.4908(9) 0.027(2) Uani 1 1 d . . . . .
C17 C 0.4458(8) 0.9287(8) 0.4617(11) 0.034(2) Uani 1 1 d . . . . .
H17A H 0.4914 0.9751 0.5100 0.040 Uiso 1 1 calc R U . . .
C18 C 0.4391(7) 0.8895(9) 0.3635(10) 0.036(2) Uani 1 1 d . . . . .
H18A H 0.4812 0.9095 0.3458 0.043 Uiso 1 1 calc R U . . .
C20 C 0.3608(8) 0.7734(9) 0.1821(10) 0.041(3) Uani 1 1 d . . . . .
H20A H 0.3977 0.7947 0.1560 0.049 Uiso 1 1 calc R U . . .
C21 C 0.2986(7) 0.6995(9) 0.1204(9) 0.035(2) Uani 1 1 d . . . . .
H21A H 0.2966 0.6655 0.0577 0.042 Uiso 1 1 calc R U . . .
C22 C 0.2377(6) 0.6756(8) 0.1533(8) 0.029(2) Uani 1 1 d . . . . .
H22A H 0.1924 0.6280 0.1079 0.035 Uiso 1 1 calc R U . . .
C23 C 0.3092(6) 0.7880(7) 0.3145(8) 0.0231(18) Uani 1 1 d . . . . .
C24 C 0.3138(6) 0.8308(7) 0.4176(8) 0.0249(18) Uani 1 1 d . . . . .
N1 N 0.2418(6) 0.7186(6) 0.2482(8) 0.0281(17) Uani 1 1 d . . . . .
N2 N 0.2491(6) 0.7982(6) 0.4372(7) 0.0262(17) Uani 1 1 d . . . . .
N3 N 0.0532(6) 0.7955(6) 0.1463(7) 0.0270(17) Uani 1 1 d . . . . .
N4 N 0.0615(6) 0.7201(5) 0.3410(7) 0.0240(16) Uani 1 1 d . . . . .
C25 C 0.129(2) 0.0334(12) 0.370(3) 0.181(9) Uani 1 1 d D U . . .
H25A H 0.1482 -0.0226 0.3425 0.271 Uiso 1 1 calc R U . . .
H25B H 0.1734 0.0443 0.4543 0.271 Uiso 1 1 calc R U . . .
H25C H 0.0710 0.0189 0.3568 0.271 Uiso 1 1 calc R U . . .
C26 C 0.122(3) 0.1235(13) 0.303(3) 0.174(9) Uani 1 1 d D U . . .
H26A H 0.0737 0.1122 0.2180 0.209 Uiso 1 1 calc R U . . .
C27 C 0.2056(14) 0.1338(12) 0.3091(15) 0.092(6) Uani 1 1 d . . . . .
H27A H 0.2195 0.0699 0.2871 0.110 Uiso 1 1 calc R U . . .
H27B H 0.2541 0.1479 0.3921 0.110 Uiso 1 1 calc R U . . .
O5 O 0.2053(8) 0.2108(6) 0.2340(10) 0.062(3) Uani 1 1 d . . . . .
H5D H 0.2138 0.2685 0.2667 0.075 Uiso 1 1 d R U . . .
O6 O 0.0963(9) 0.1985(7) 0.3438(13) 0.086(4) Uani 1 1 d . . . . .
H6D H 0.0841 0.2522 0.3023 0.103 Uiso 1 1 d R U . . .

loop_
_atom_site_aniso_label
_atom_site_aniso_U_11
_atom_site_aniso_U_22
_atom_site_aniso_U_33
_atom_site_aniso_U_23
_atom_site_aniso_U_13
_atom_site_aniso_U_12
Cu1 0.0258(5) 0.0238(4) 0.0313(5) -0.0016(5) 0.0213(4) -0.0018(5)
Se1 0.0192(5) 0.0215(4) 0.0242(6) -0.0003(4) 0.0151(4) -0.0025(4)
Se1' 0.0192(5) 0.0215(4) 0.0242(6) -0.0003(4) 0.0151(4) -0.0025(4)
O1 0.030(4) 0.048(4) 0.057(5) -0.015(4) 0.031(4) -0.006(3)
O2 0.038(4) 0.047(4) 0.016(3) 0.003(3) 0.018(3) 0.005(4)
O2' 0.038(4) 0.047(4) 0.016(3) 0.003(3) 0.018(3) 0.005(4)
O3 0.059(5) 0.030(4) 0.021(3) -0.006(3) 0.024(4) -0.021(4)
O3' 0.059(5) 0.030(4) 0.021(3) -0.006(3) 0.024(4) -0.021(4)
O4 0.025(3) 0.035(4) 0.034(4) -0.005(3) 0.015(3) -0.012(3)
C1 0.049(7) 0.047(6) 0.033(5) 0.010(5) 0.031(6) 0.004(5)
C2 0.062(8) 0.040(6) 0.038(6) 0.013(5) 0.033(6) 0.014(6)
C3 0.044(7) 0.052(7) 0.023(5) 0.009(5) 0.015(5) 0.006(5)
C4 0.028(5) 0.027(5) 0.027(5) 0.002(4) 0.010(5) 0.001(4)
C5 0.028(6) 0.041(7) 0.040(6) -0.002(5) 0.013(5) 0.010(4)
C6 0.031(6) 0.040(6) 0.049(7) -0.005(5) 0.026(6) 0.010(5)
C7 0.027(5) 0.031(5) 0.035(5) -0.012(4) 0.022(5) -0.004(4)
C8 0.025(5) 0.042(6) 0.036(5) -0.002(4) 0.022(5) -0.002(4)
C9 0.044(6) 0.035(6) 0.043(6) 0.006(4) 0.036(6) 0.004(4)
C10 0.043(6) 0.033(5) 0.044(6) 0.003(5) 0.031(6) 0.004(5)
C11 0.022(4) 0.022(4) 0.030(5) -0.003(4) 0.019(4) 0.002(3)
C12 0.018(4) 0.026(4) 0.025(4) 0.002(4) 0.014(4) 0.006(3)
C13 0.038(6) 0.034(5) 0.041(6) -0.011(5) 0.027(5) -0.011(4)
C14 0.024(5) 0.038(6) 0.031(5) -0.004(4) 0.018(5) -0.005(4)
C74 0.038(6) 0.064(8) 0.030(5) -0.023(5) 0.023(5) -0.013(6)
C15 0.040(6) 0.029(5) 0.034(5) -0.014(4) 0.019(5) -0.012(4)
C16 0.030(5) 0.026(5) 0.028(5) -0.001(4) 0.018(5) -0.005(4)
C17 0.030(6) 0.033(6) 0.042(6) -0.002(4) 0.022(6) -0.012(4)
C18 0.032(6) 0.041(6) 0.040(6) -0.005(5) 0.023(5) -0.013(5)
C20 0.038(6) 0.060(8) 0.041(6) 0.002(5) 0.032(6) -0.009(5)
C21 0.029(5) 0.055(7) 0.032(5) -0.003(5) 0.024(5) -0.001(5)
C22 0.024(5) 0.040(5) 0.025(5) -0.012(4) 0.016(4) -0.009(4)
C23 0.024(5) 0.024(5) 0.025(4) 0.001(3) 0.016(4) -0.001(3)
C24 0.030(5) 0.022(4) 0.028(4) 0.002(4) 0.019(4) 0.005(4)
N1 0.023(4) 0.034(5) 0.035(4) -0.006(4) 0.021(4) -0.002(3)
N2 0.030(4) 0.031(4) 0.024(4) -0.001(3) 0.018(4) -0.007(3)
N3 0.031(4) 0.027(4) 0.032(4) 0.000(3) 0.023(4) 0.002(3)
N4 0.031(4) 0.021(4) 0.022(4) 0.006(3) 0.016(4) 0.005(3)
C25 0.32(3) 0.053(8) 0.32(2) 0.039(12) 0.27(2) 0.016(12)
C26 0.32(3) 0.049(8) 0.31(2) 0.040(13) 0.28(2) 0.015(12)
C27 0.166(18) 0.067(10) 0.093(11) 0.034(9) 0.104(13) 0.066(11)
O5 0.097(8) 0.040(5) 0.092(7) -0.015(5) 0.078(7) 0.002(5)
O6 0.126(11) 0.055(6) 0.132(11) 0.029(6) 0.107(10) 0.018(6)

loop_
_atom_type_symbol
_atom_type_description
_atom_type_scat_dispersion_real
_atom_type_scat_dispersion_imag
_atom_type_scat_source
C C 0.0033 0.0016 'International Tables Vol C Tables 4.2.6.8 and 6.1.1.4'
H H 0.0000 0.0000 'International Tables Vol C Tables 4.2.6.8 and 6.1.1.4'
N N 0.0061 0.0033 'International Tables Vol C Tables 4.2.6.8 and 6.1.1.4'
O O 0.0106 0.0060 'International Tables Vol C Tables 4.2.6.8 and 6.1.1.4'
Cu Cu 0.3201 1.2651 'International Tables Vol C Tables 4.2.6.8 and 6.1.1.4'
Se Se -0.0929 2.2259 'International Tables Vol C Tables 4.2.6.8 and 6.1.1.4'

loop_
_geom_angle_atom_site_label_1
_geom_angle_atom_site_label_2
_geom_angle_atom_site_label_3
_geom_angle
_geom_angle_site_symmetry_1
_geom_angle_site_symmetry_3
O3' Cu1 N1 101.4(15) . .
O3 Cu1 N1 91.4(4) . .
O3' Cu1 N4 90.4(15) . .
O3 Cu1 N4 99.6(3) . .
N1 Cu1 N4 168.0(2) . .
O3' Cu1 N2 108.9(13) . .
O3 Cu1 N2 145.4(4) . .
N1 Cu1 N2 80.6(3) . .
N4 Cu1 N2 93.0(3) . .
O3' Cu1 N3 141.2(14) . .
O3 Cu1 N3 104.6(3) . .
N1 Cu1 N3 91.7(3) . .
N4 Cu1 N3 80.7(3) . .
N2 Cu1 N3 109.2(2) . .
O4 Se1 O1 110.1(3) . .
O4 Se1 O2 110.1(4) . .
O1 Se1 O2 110.9(4) . .
O4 Se1 O3 106.2(4) . .
O1 Se1 O3 109.1(5) . .
O2 Se1 O3 110.4(4) . .
O1 Se1' O2' 101.8(16) . .
O1 Se1' O3' 110.5(18) . .
O2' Se1' O3' 108(2) . .
O1 Se1' O4 115.0(5) . .
O2' Se1' O4 100.4(16) . .
O3' Se1' O4 118.9(17) . .
Se1 O3 Cu1 128.0(4) . .
Se1' O3' Cu1 132(2) . .
N3 C1 C2 120.5(9) . .
C3 C2 C1 121.2(10) . .
C2 C3 C4 120.1(11) . .
C3 C4 C5 125.5(11) . .
C3 C4 C12 116.3(9) . .
C5 C4 C12 118.2(9) . .
C6 C5 C4 124.1(10) . .
C5 C6 C7 118.1(9) . .
C8 C7 C11 118.3(10) . .
C8 C7 C6 121.4(9) . .
C11 C7 C6 120.4(9) . .
C9 C8 C7 117.6(9) . .
C10 C9 C8 119.9(10) . .
N4 C10 C9 123.7(11) . .
N4 C11 C12 117.7(8) . .
N4 C11 C7 121.9(9) . .
C12 C11 C7 120.2(9) . .
N3 C12 C11 118.0(8) . .
N3 C12 C4 123.1(8) . .
C11 C12 C4 118.9(8) . .
N2 C13 C74 124.6(10) . .
C23 C14 C18 118.0(9) . .
C23 C14 C20 115.9(9) . .
C18 C14 C20 126.0(9) . .
C15 C74 C13 118.4(10) . .
C74 C15 C16 119.4(10) . .
C24 C16 C15 117.3(8) . .
C24 C16 C17 119.8(9) . .
C15 C16 C17 122.9(10) . .
C18 C17 C16 119.1(10) . .
C17 C18 C14 123.2(9) . .
C21 C20 C14 121.4(9) . .
C20 C21 C22 118.5(10) . .
N1 C22 C21 122.7(9) . .
N1 C23 C14 123.5(9) . .
N1 C23 C24 116.8(8) . .
C14 C23 C24 119.7(9) . .
N2 C24 C16 124.0(8) . .
N2 C24 C23 115.9(9) . .
C16 C24 C23 120.1(8) . .
C22 N1 C23 117.9(8) . .
C22 N1 Cu1 127.3(7) . .
C23 N1 Cu1 114.5(6) . .
C13 N2 C24 116.2(9) . .
C13 N2 Cu1 132.5(7) . .
C24 N2 Cu1 111.3(6) . .
C1 N3 C12 118.6(9) . .
C1 N3 Cu1 132.1(7) . .
C12 N3 Cu1 109.0(6) . .
C10 N4 C11 118.6(9) . .
C10 N4 Cu1 127.6(7) . .
C11 N4 Cu1 113.3(6) . .
O6 C26 C27 119(2) . .
O6 C26 C25 107(2) . .
C27 C26 C25 108(2) . .
C26 C27 O5 114.8(15) . .

loop_
_geom_bond_atom_site_label_1
_geom_bond_atom_site_label_2
_geom_bond_distance
_geom_bond_site_symmetry_2
Cu1 O3' 1.84(4) .
Cu1 O3 1.976(8) .
Cu1 N1 1.995(8) .
Cu1 N4 2.004(8) .
Cu1 N2 2.111(8) .
Cu1 N3 2.159(8) .
Se1 O4 1.623(6) .
Se1 O1 1.631(7) .
Se1 O2 1.632(7) .
Se1 O3 1.665(8) .
Se1' O1 1.324(10) .
Se1' O2' 1.63(3) .
Se1' O3' 1.74(4) .
Se1' O4 1.821(9) .
C1 N3 1.332(12) .
C1 C2 1.458(15) .
C2 C3 1.325(17) .
C3 C4 1.418(14) .
C4 C5 1.426(15) .
C4 C12 1.444(13) .
C5 C6 1.350(17) .
C6 C7 1.442(15) .
C7 C8 1.422(14) .
C7 C11 1.427(12) .
C8 C9 1.411(14) .
C9 C10 1.394(14) .
C10 N4 1.317(13) .
C11 N4 1.382(11) .
C11 C12 1.413(13) .
C12 N3 1.366(11) .
C13 N2 1.310(12) .
C13 C74 1.380(15) .
C14 C23 1.391(12) .
C14 C18 1.417(14) .
C14 C20 1.424(14) .
C74 C15 1.371(16) .
C15 C16 1.401(14) .
C16 C24 1.371(14) .
C16 C17 1.436(13) .
C17 C18 1.346(15) .
C20 C21 1.355(15) .
C21 C22 1.396(13) .
C22 N1 1.347(12) .
C23 N1 1.368(12) .
C23 C24 1.442(12) .
C24 N2 1.368(12) .
C25 C26 1.45(2) .
C26 O6 1.33(2) .
C26 C27 1.42(3) .
C27 O5 1.425(17) .
